data_7006352
loop_
_publ_author_name
'Miura, Yozo'
'Kato, Ikumi'
'Teki, Yoshio'

_publ_section_title
;
 Syntheses and magnetic properties of Cu(II)(hfac)2 and Mn(II)(hfac)2
 complexes of 4-pyridyl-substituted thioaminyl radicals.
;
_journal_issue 7
_journal_name_full 'Dalton transactions (Cambridge, England : 2003)'
_journal_page_first 961
_journal_page_last 966
_journal_paper_doi 10.1039/b508014b
_journal_year 2006
_chemical_formula_moiety 'C68 H38 Cl6 F12 Mn N4 O4 S2 '
_chemical_formula_sum 'C68 H38 Cl6 F12 Mn N4 O4 S2'
_chemical_formula_weight 1534.83
_space_group_IT_number 14
_symmetry_cell_setting monoclinic
_symmetry_Int_Tables_number 14
_symmetry_space_group_name_Hall '-P 2yn'
_symmetry_space_group_name_H-M 'P 1 21/n 1'
_audit_creation_date 'Wed Aug 31 08:54:57 2005'
_audit_creation_method 'by teXsan'
_cell_angle_alpha 90
_cell_angle_beta 111.160(4)
_cell_angle_gamma 90
_cell_formula_units_Z 2
_cell_length_a 19.950(2)
_cell_length_b 6.1000(4)
_cell_length_c 29.270(3)
_cell_measurement_reflns_used 6205
_cell_measurement_temperature 223.2
_cell_measurement_theta_max 27.5
_cell_measurement_theta_min 3.1
_cell_volume 3321.8(5)
_computing_cell_refinement CRYSTALCLEAR
_computing_data_collection CRYSTALCLEAR
_computing_data_reduction 'teXsan Ver. 2.0'
_computing_publication_material 'teXsan Ver. 2.0'
_computing_structure_refinement 'teXsan Ver. 2.0'
_computing_structure_solution SIR92
_diffrn_detector_area_resol_mean 14.62
_diffrn_measured_fraction_theta_full 0.9860
_diffrn_measured_fraction_theta_max 0.9860
_diffrn_measurement_device_type 'Rigaku/MSC Mercury CCD'
_diffrn_measurement_method \w
_diffrn_radiation_type 'Mo K\a'
_diffrn_radiation_wavelength 0.7107
_diffrn_reflns_av_R_equivalents 0.044
_diffrn_reflns_limit_h_max 21
_diffrn_reflns_limit_h_min -25
_diffrn_reflns_limit_k_max 5
_diffrn_reflns_limit_k_min -7
_diffrn_reflns_limit_l_max 33
_diffrn_reflns_limit_l_min -37
_diffrn_reflns_number 25861
_diffrn_reflns_theta_full 27.48
_diffrn_reflns_theta_max 27.48
_exptl_absorpt_coefficient_mu 0.589
_exptl_absorpt_correction_T_max 0.977
_exptl_absorpt_correction_T_min 0.802
_exptl_absorpt_correction_type multi-scan
_exptl_absorpt_process_details '(Jacobson, 1998)'
_exptl_crystal_colour Blue
_exptl_crystal_density_diffrn 1.534
_exptl_crystal_density_method 'not measured'
_exptl_crystal_description needle
_exptl_crystal_F_000 1546.00
_exptl_crystal_size_max 0.400
_exptl_crystal_size_mid 0.080
_exptl_crystal_size_min 0.040
_refine_diff_density_max 0.68
_refine_diff_density_min -0.54
_refine_ls_extinction_method none
_refine_ls_goodness_of_fit_ref 1.084
_refine_ls_hydrogen_treatment noref
_refine_ls_number_parameters 439
_refine_ls_number_reflns 7486
_refine_ls_R_factor_gt 0.0539
_refine_ls_shift/su_max 0.0010
_refine_ls_structure_factor_coef Fsqd
_refine_ls_weighting_details 'w = 1/[\s^2^(Fo^2^) + (0.05000(Max(Fo^2^,0) + 2Fc^2^)/3)^2^]'
_refine_ls_weighting_scheme calc
_refine_ls_wR_factor_ref 0.1202
_reflns_number_gt 5334
_reflns_number_total 7486
_reflns_threshold_expression F^2^>2.0\s(F^2^)
_cod_data_source_file b508014b.txt
_cod_data_source_block '_kato2'
_cod_original_sg_symbol_H-M 'P 21/n '
_cod_original_formula_sum 'C68 H38 Cl6 F12 Mn N4 O4 S2 '
_cod_database_code 7006352

loop_
_symmetry_equiv_pos_as_xyz
x,y,z
1/2-x,1/2+y,1/2-z
-x,-y,-z
1/2+x,1/2-y,1/2+z

loop_
_atom_site_label
_atom_site_type_symbol
_atom_site_fract_x
_atom_site_fract_y
_atom_site_fract_z
_atom_site_U_iso_or_equiv
_atom_site_adp_type
_atom_site_occupancy
_atom_site_symmetry_multiplicity
_atom_site_calc_flag
_atom_site_refinement_flags
_atom_site_disorder_assembly
_atom_site_disorder_group
Mn(1) Mn 1.0000 0.0000 0.5000 0.0243(1) Uani 1.00 2 d S . .
Cl(1) Cl 1.29422(5) -1.0944(2) 0.78611(3) 0.0610(3) Uani 1.00 1 d . . .
Cl(2) Cl 1.88194(5) -0.9698(3) 0.72104(5) 0.1029(4) Uani 1.00 1 d . . .
Cl(3) Cl 1.34143(5) 0.1232(1) 0.43373(3) 0.0501(2) Uani 1.00 1 d . . .
S(1) S 1.29048(4) -0.6326(1) 0.62391(3) 0.0308(2) Uani 1.00 1 d . . .
F(1) F 1.21480(9) 0.2957(3) 0.48766(7) 0.0599(6) Uani 1.00 1 d . . .
F(2) F 1.1747(1) 0.3506(3) 0.40984(7) 0.0567(6) Uani 1.00 1 d . . .
F(3) F 1.1399(1) 0.5555(3) 0.45669(8) 0.0556(6) Uani 1.00 1 d . . .
F(4) F 1.0645(1) -0.3286(4) 0.34902(9) 0.0916(9) Uani 1.00 1 d . . .
F(5) F 0.9628(2) -0.1784(4) 0.32069(8) 0.0977(9) Uani 1.00 1 d . . .
F(6) F 0.9780(1) -0.4610(3) 0.36533(7) 0.0628(7) Uani 1.00 1 d . . .
O(1) O 1.06892(9) 0.2198(3) 0.47846(7) 0.0305(5) Uani 1.00 1 d . . .
O(2) O 0.99051(10) -0.1616(3) 0.43159(7) 0.0324(5) Uani 1.00 1 d . . .
N(1) N 1.3549(1) -0.5187(4) 0.61070(8) 0.0282(6) Uani 1.00 1 d . . .
N(2) N 1.1003(1) -0.1951(4) 0.54213(8) 0.0290(6) Uani 1.00 1 d . . .
C(1) C 1.4241(1) -0.5952(4) 0.62629(9) 0.0246(6) Uani 1.00 1 d . . .
C(2) C 1.4570(1) -0.7478(4) 0.66522(9) 0.0248(6) Uani 1.00 1 d . . .
C(3) C 1.5283(1) -0.8009(4) 0.67689(9) 0.0281(7) Uani 1.00 1 d . . .
C(4) C 1.5711(1) -0.7121(4) 0.65275(9) 0.0274(7) Uani 1.00 1 d . . .
C(5) C 1.5391(1) -0.5608(4) 0.61531(10) 0.0289(7) Uani 1.00 1 d . . .
C(6) C 1.4675(1) -0.5013(4) 0.60159(9) 0.0259(6) Uani 1.00 1 d . . .
C(7) C 1.4179(1) -0.8395(4) 0.69567(9) 0.0257(7) Uani 1.00 1 d . . .
C(8) C 1.3851(1) -1.0438(4) 0.68590(10) 0.0325(8) Uani 1.00 1 d . . .
C(9) C 1.3473(2) -1.1234(5) 0.7138(1) 0.0381(8) Uani 1.00 1 d . . .
C(10) C 1.3431(1) -0.9979(5) 0.7515(1) 0.0377(8) Uani 1.00 1 d . . .
C(11) C 1.3762(2) -0.7977(5) 0.7629(1) 0.0408(9) Uani 1.00 1 d . . .
C(12) C 1.4141(1) -0.7191(5) 0.73486(10) 0.0335(8) Uani 1.00 1 d . . .
C(13) C 1.6476(1) -0.7765(5) 0.66748(9) 0.0293(7) Uani 1.00 1 d . . .
C(14) C 1.6710(1) -0.9803(5) 0.6895(1) 0.0364(8) Uani 1.00 1 d . . .
C(15) C 1.7427(2) -1.0398(6) 0.7056(1) 0.0455(9) Uani 1.00 1 d . . .
C(16) C 1.7917(2) -0.8961(7) 0.6993(1) 0.053(1) Uani 1.00 1 d . . .
C(17) C 1.7708(2) -0.6967(6) 0.6766(1) 0.052(1) Uani 1.00 1 d . . .
C(18) C 1.6986(1) -0.6377(5) 0.6608(1) 0.0410(8) Uani 1.00 1 d . . .
C(19) C 1.4353(1) -0.3453(4) 0.56039(9) 0.0272(7) Uani 1.00 1 d . . .
C(20) C 1.4654(1) -0.1396(4) 0.56138(10) 0.0314(7) Uani 1.00 1 d . . .
C(21) C 1.4361(2) 0.0065(5) 0.5226(1) 0.0359(8) Uani 1.00 1 d . . .
C(22) C 1.3772(2) -0.0565(5) 0.48266(10) 0.0347(8) Uani 1.00 1 d . . .
C(23) C 1.3463(2) -0.2593(5) 0.4810(1) 0.0382(8) Uani 1.00 1 d . . .
C(24) C 1.3749(1) -0.4022(5) 0.5199(1) 0.0349(8) Uani 1.00 1 d . . .
C(25) C 1.2194(1) -0.4559(4) 0.59166(9) 0.0264(7) Uani 1.00 1 d . . .
C(26) C 1.2279(1) -0.2531(5) 0.5737(1) 0.0318(7) Uani 1.00 1 d . . .
C(27) C 1.1678(1) -0.1294(4) 0.5498(1) 0.0327(7) Uani 1.00 1 d . . .
C(28) C 1.0929(1) -0.3930(5) 0.5596(1) 0.0310(7) Uani 1.00 1 d . . .
C(29) C 1.1503(1) -0.5266(4) 0.58507(10) 0.0318(7) Uani 1.00 1 d . . .
C(30) C 1.0942(1) 0.1932(4) 0.44526(10) 0.0289(7) Uani 1.00 1 d . . .
C(31) C 1.0760(2) 0.0392(5) 0.4085(1) 0.0359(8) Uani 1.00 1 d . . .
C(32) C 1.0249(1) -0.1232(4) 0.40431(10) 0.0321(7) Uani 1.00 1 d . . .
C(33) C 1.1561(2) 0.3504(5) 0.4494(1) 0.0389(9) Uani 1.00 1 d . . .
C(34) C 1.0061(2) -0.2732(5) 0.3594(1) 0.0465(10) Uani 1.00 1 d . . .
H(3A) H 1.5496 -0.9026 0.7026 0.0332 Uiso 1.00 1 calc . . .
H(5A) H 1.5673 -0.4965 0.5989 0.0341 Uiso 1.00 1 calc . . .
H(8A) H 1.3886 -1.1294 0.6599 0.0392 Uiso 1.00 1 calc . . .
H(9A) H 1.3246 -1.2624 0.7069 0.0451 Uiso 1.00 1 calc . . .
H(11A) H 1.3732 -0.7141 0.7895 0.0478 Uiso 1.00 1 calc . . .
H(12A) H 1.4379 -0.5818 0.7427 0.0396 Uiso 1.00 1 calc . . .
H(14A) H 1.6369 -1.0797 0.6933 0.0429 Uiso 1.00 1 calc . . .
H(15A) H 1.7579 -1.1781 0.7208 0.0539 Uiso 1.00 1 calc . . .
H(17A) H 1.8051 -0.6012 0.6717 0.0625 Uiso 1.00 1 calc . . .
H(18A) H 1.6839 -0.5005 0.6452 0.0482 Uiso 1.00 1 calc . . .
H(20A) H 1.5063 -0.0979 0.5886 0.0375 Uiso 1.00 1 calc . . .
H(21A) H 1.4566 0.1481 0.5236 0.0422 Uiso 1.00 1 calc . . .
H(23A) H 1.3055 -0.3007 0.4536 0.0456 Uiso 1.00 1 calc . . .
H(24A) H 1.3532 -0.5412 0.5191 0.0409 Uiso 1.00 1 calc . . .
H(26A) H 1.2744 -0.1997 0.5778 0.0376 Uiso 1.00 1 calc . . .
H(27A) H 1.1744 0.0108 0.5381 0.0384 Uiso 1.00 1 calc . . .
H(28A) H 1.0457 -0.4445 0.5543 0.0364 Uiso 1.00 1 calc . . .
H(29A) H 1.1426 -0.6641 0.5978 0.0374 Uiso 1.00 1 calc . . .
H(31A) H 1.0987 0.0436 0.3851 0.0426 Uiso 1.00 1 calc . . .

loop_
_atom_site_aniso_label
_atom_site_aniso_U_11
_atom_site_aniso_U_22
_atom_site_aniso_U_33
_atom_site_aniso_U_12
_atom_site_aniso_U_13
_atom_site_aniso_U_23
Mn(1) 0.0177(3) 0.0301(3) 0.0259(3) 0.0028(2) 0.0090(2) 0.0043(2)
Cl(1) 0.0570(6) 0.0849(7) 0.0533(5) -0.0131(5) 0.0345(5) 0.0094(5)
Cl(2) 0.0321(5) 0.176(1) 0.1071(9) 0.0464(7) 0.0330(5) 0.0878(9)
Cl(3) 0.0619(5) 0.0520(5) 0.0345(4) 0.0169(4) 0.0152(4) 0.0183(4)
S(1) 0.0206(3) 0.0328(4) 0.0376(4) 0.0048(3) 0.0086(3) 0.0098(3)
F(1) 0.0299(10) 0.076(1) 0.068(1) -0.0134(9) 0.0105(9) 0.006(1)
F(2) 0.060(1) 0.064(1) 0.064(1) -0.0196(10) 0.043(1) -0.004(1)
F(3) 0.064(1) 0.035(1) 0.078(1) -0.0128(9) 0.037(1) -0.0060(9)
F(4) 0.100(2) 0.108(2) 0.096(2) -0.030(2) 0.071(2) -0.052(2)
F(5) 0.153(2) 0.065(2) 0.033(1) -0.008(2) -0.018(1) 0.000(1)
F(6) 0.100(2) 0.045(1) 0.055(1) -0.028(1) 0.042(1) -0.0170(9)
O(1) 0.0269(10) 0.033(1) 0.034(1) -0.0004(8) 0.0143(8) 0.0017(8)
O(2) 0.032(1) 0.036(1) 0.032(1) -0.0040(8) 0.0143(8) -0.0003(8)
N(1) 0.022(1) 0.032(1) 0.030(1) 0.0021(9) 0.0100(9) 0.0019(10)
N(2) 0.023(1) 0.032(1) 0.031(1) 0.0034(9) 0.0095(10) 0.0031(10)
C(1) 0.020(1) 0.027(1) 0.024(1) 0.003(1) 0.006(1) -0.002(1)
C(2) 0.024(1) 0.026(1) 0.022(1) 0.001(1) 0.005(1) 0.000(1)
C(3) 0.026(1) 0.032(1) 0.024(1) 0.004(1) 0.006(1) 0.002(1)
C(4) 0.022(1) 0.033(1) 0.024(1) 0.002(1) 0.005(1) -0.003(1)
C(5) 0.023(1) 0.034(1) 0.029(1) 0.001(1) 0.008(1) 0.001(1)
C(6) 0.025(1) 0.028(1) 0.022(1) 0.001(1) 0.006(1) -0.001(1)
C(7) 0.020(1) 0.033(1) 0.022(1) 0.004(1) 0.004(1) 0.003(1)
C(8) 0.035(2) 0.030(2) 0.032(1) 0.003(1) 0.012(1) -0.001(1)
C(9) 0.038(2) 0.033(2) 0.044(2) -0.004(1) 0.016(1) 0.004(1)
C(10) 0.033(2) 0.050(2) 0.031(2) 0.000(1) 0.014(1) 0.009(1)
C(11) 0.040(2) 0.054(2) 0.031(2) 0.001(1) 0.015(1) -0.004(1)
C(12) 0.032(2) 0.039(2) 0.027(1) -0.002(1) 0.008(1) -0.003(1)
C(13) 0.021(1) 0.042(2) 0.022(1) 0.004(1) 0.005(1) 0.000(1)
C(14) 0.030(2) 0.045(2) 0.031(1) 0.007(1) 0.008(1) 0.006(1)
C(15) 0.040(2) 0.060(2) 0.037(2) 0.022(2) 0.014(1) 0.014(2)
C(16) 0.026(2) 0.093(3) 0.043(2) 0.022(2) 0.015(1) 0.026(2)
C(17) 0.026(2) 0.084(3) 0.050(2) 0.002(2) 0.016(1) 0.023(2)
C(18) 0.026(1) 0.057(2) 0.038(2) 0.005(1) 0.009(1) 0.013(1)
C(19) 0.024(1) 0.034(1) 0.024(1) 0.004(1) 0.009(1) 0.002(1)
C(20) 0.030(1) 0.035(2) 0.027(1) -0.002(1) 0.008(1) -0.004(1)
C(21) 0.043(2) 0.030(1) 0.037(2) 0.001(1) 0.017(1) 0.003(1)
C(22) 0.037(2) 0.041(2) 0.029(1) 0.011(1) 0.016(1) 0.010(1)
C(23) 0.031(2) 0.048(2) 0.029(1) 0.001(1) 0.003(1) 0.003(1)
C(24) 0.030(1) 0.036(2) 0.036(2) -0.003(1) 0.009(1) 0.002(1)
C(25) 0.020(1) 0.032(1) 0.026(1) 0.005(1) 0.007(1) 0.002(1)
C(26) 0.021(1) 0.035(2) 0.037(2) -0.001(1) 0.007(1) 0.001(1)
C(27) 0.026(1) 0.028(1) 0.042(2) 0.001(1) 0.010(1) 0.008(1)
C(28) 0.023(1) 0.036(2) 0.036(2) 0.001(1) 0.012(1) 0.003(1)
C(29) 0.026(1) 0.034(2) 0.036(2) 0.003(1) 0.012(1) 0.007(1)
C(30) 0.022(1) 0.033(1) 0.033(1) 0.002(1) 0.011(1) 0.006(1)
C(31) 0.041(2) 0.038(2) 0.036(2) -0.007(1) 0.023(1) -0.005(1)
C(32) 0.035(2) 0.033(2) 0.029(1) 0.001(1) 0.013(1) 0.003(1)
C(33) 0.035(2) 0.042(2) 0.044(2) -0.006(1) 0.019(1) 0.002(1)
C(34) 0.060(2) 0.048(2) 0.037(2) -0.015(2) 0.023(2) -0.005(2)

loop_
_atom_type_symbol
_atom_type_description
_atom_type_scat_dispersion_real
_atom_type_scat_dispersion_imag
_atom_type_scat_source
C C 0.003 0.002
;International Tables for Crystallography
(1992, Vol. C, Tables 4.2.6.8 and 6.1.1.1)
;
H H 0.000 0.000
;International Tables for Crystallography
(1992, Vol. C, Table 6.1.1.2)
;
Cl Cl 0.148 0.159
;International Tables for Crystallography
(1992, Vol. C, Tables 4.2.6.8 and 6.1.1.1)
;
F F 0.017 0.010
;International Tables for Crystallography
(1992, Vol. C, Tables 4.2.6.8 and 6.1.1.1)
;
Mn Mn 0.337 0.728
;International Tables for Crystallography
(1992, Vol. C, Tables 4.2.6.8 and 6.1.1.1)
;
N N 0.006 0.003
;International Tables for Crystallography
(1992, Vol. C, Tables 4.2.6.8 and 6.1.1.1)
;
O O 0.011 0.006
;International Tables for Crystallography
(1992, Vol. C, Tables 4.2.6.8 and 6.1.1.1)
;
S S 0.125 0.123
;International Tables for Crystallography
(1992, Vol. C, Tables 4.2.6.8 and 6.1.1.1)
;

loop_
_geom_angle_atom_site_label_1
_geom_angle_atom_site_label_2
_geom_angle_atom_site_label_3
_geom_angle
_geom_angle_site_symmetry_1
_geom_angle_site_symmetry_2
_geom_angle_site_symmetry_3
_geom_angle_publ_flag
O(1) Mn(1) O(1) 180.0 . . 3_756 yes
O(1) Mn(1) O(2) 82.32(7) . . . yes
O(1) Mn(1) O(2) 97.68(7) . . 3_756 yes
O(1) Mn(1) N(2) 87.41(7) . . . yes
O(1) Mn(1) N(2) 92.59(7) . . 3_756 yes
O(1) Mn(1) O(2) 97.68(7) 3_756 . . yes
O(1) Mn(1) O(2) 82.32(7) 3_756 . 3_756 yes
O(1) Mn(1) N(2) 92.59(7) 3_756 . . yes
O(1) Mn(1) N(2) 87.41(7) 3_756 . 3_756 yes
O(2) Mn(1) O(2) 180.0 . . 3_756 yes
O(2) Mn(1) N(2) 91.66(7) . . . yes
O(2) Mn(1) N(2) 88.34(7) . . 3_756 yes
O(2) Mn(1) N(2) 88.34(7) 3_756 . . yes
O(2) Mn(1) N(2) 91.66(7) 3_756 . 3_756 yes
N(2) Mn(1) N(2) 180.0 . . 3_756 yes
N(1) S(1) C(25) 99.4(1) . . . yes
Mn(1) O(1) C(30) 128.2(2) . . . yes
Mn(1) O(2) C(32) 128.1(2) . . . yes
S(1) N(1) C(1) 124.3(2) . . . yes
Mn(1) N(2) C(27) 124.6(2) . . . yes
Mn(1) N(2) C(28) 118.8(2) . . . yes
C(27) N(2) C(28) 116.5(2) . . . yes
N(1) C(1) C(2) 127.1(2) . . . yes
N(1) C(1) C(6) 114.5(2) . . . yes
C(2) C(1) C(6) 118.3(2) . . . yes
C(1) C(2) C(3) 119.1(2) . . . yes
C(1) C(2) C(7) 122.1(2) . . . yes
C(3) C(2) C(7) 118.7(2) . . . yes
C(2) C(3) C(4) 123.2(2) . . . yes
C(2) C(3) H(3A) 118.5 . . . no
C(4) C(3) H(3A) 118.2 . . . no
C(3) C(4) C(5) 117.6(2) . . . yes
C(3) C(4) C(13) 120.2(2) . . . yes
C(5) C(4) C(13) 122.2(2) . . . yes
C(4) C(5) C(6) 122.0(2) . . . yes
C(4) C(5) H(5A) 119.0 . . . no
C(6) C(5) H(5A) 119.0 . . . no
C(1) C(6) C(5) 119.8(2) . . . yes
C(1) C(6) C(19) 120.1(2) . . . yes
C(5) C(6) C(19) 120.1(2) . . . yes
C(2) C(7) C(8) 121.6(2) . . . yes
C(2) C(7) C(12) 119.5(2) . . . yes
C(8) C(7) C(12) 118.9(2) . . . yes
C(7) C(8) C(9) 120.7(3) . . . yes
C(7) C(8) H(8A) 119.7 . . . no
C(9) C(8) H(8A) 119.6 . . . no
C(8) C(9) C(10) 119.0(3) . . . yes
C(8) C(9) H(9A) 120.4 . . . no
C(10) C(9) H(9A) 120.6 . . . no
Cl(1) C(10) C(9) 119.3(2) . . . yes
Cl(1) C(10) C(11) 118.8(2) . . . yes
C(9) C(10) C(11) 121.9(3) . . . yes
C(10) C(11) C(12) 118.9(3) . . . yes
C(10) C(11) H(11A) 120.6 . . . no
C(12) C(11) H(11A) 120.5 . . . no
C(7) C(12) C(11) 120.7(3) . . . yes
C(7) C(12) H(12A) 119.7 . . . no
C(11) C(12) H(12A) 119.7 . . . no
C(4) C(13) C(14) 120.4(2) . . . yes
C(4) C(13) C(18) 121.8(2) . . . yes
C(14) C(13) C(18) 117.7(2) . . . yes
C(13) C(14) C(15) 121.4(3) . . . yes
C(13) C(14) H(14A) 119.2 . . . no
C(15) C(14) H(14A) 119.3 . . . no
C(14) C(15) C(16) 119.0(3) . . . yes
C(14) C(15) H(15A) 120.5 . . . no
C(16) C(15) H(15A) 120.5 . . . no
Cl(2) C(16) C(15) 118.6(3) . . . yes
Cl(2) C(16) C(17) 119.9(3) . . . yes
C(15) C(16) C(17) 121.5(3) . . . yes
C(16) C(17) C(18) 119.0(3) . . . yes
C(16) C(17) H(17A) 120.3 . . . no
C(18) C(17) H(17A) 120.6 . . . no
C(13) C(18) C(17) 121.3(3) . . . yes
C(13) C(18) H(18A) 119.3 . . . no
C(17) C(18) H(18A) 119.4 . . . no
C(6) C(19) C(20) 120.3(2) . . . yes
C(6) C(19) C(24) 121.2(2) . . . yes
C(20) C(19) C(24) 118.5(2) . . . yes
C(19) C(20) C(21) 120.6(2) . . . yes
C(19) C(20) H(20A) 119.7 . . . no
C(21) C(20) H(20A) 119.7 . . . no
C(20) C(21) C(22) 119.4(3) . . . yes
C(20) C(21) H(21A) 120.3 . . . no
C(22) C(21) H(21A) 120.4 . . . no
Cl(3) C(22) C(21) 119.5(2) . . . yes
Cl(3) C(22) C(23) 119.5(2) . . . yes
C(21) C(22) C(23) 120.9(3) . . . yes
C(22) C(23) C(24) 119.4(3) . . . yes
C(22) C(23) H(23A) 120.4 . . . no
C(24) C(23) H(23A) 120.2 . . . no
C(19) C(24) C(23) 121.1(3) . . . yes
C(19) C(24) H(24A) 119.4 . . . no
C(23) C(24) H(24A) 119.5 . . . no
S(1) C(25) C(26) 124.6(2) . . . yes
S(1) C(25) C(29) 116.8(2) . . . yes
C(26) C(25) C(29) 118.6(2) . . . yes
C(25) C(26) C(27) 118.8(2) . . . yes
C(25) C(26) H(26A) 120.6 . . . no
C(27) C(26) H(26A) 120.6 . . . no
N(2) C(27) C(26) 124.0(2) . . . yes
N(2) C(27) H(27A) 118.0 . . . no
C(26) C(27) H(27A) 118.0 . . . no
N(2) C(28) C(29) 123.5(2) . . . yes
N(2) C(28) H(28A) 118.4 . . . no
C(29) C(28) H(28A) 118.1 . . . no
C(25) C(29) C(28) 118.6(2) . . . yes
C(25) C(29) H(29A) 120.7 . . . no
C(28) C(29) H(29A) 120.7 . . . no
O(1) C(30) C(31) 128.7(2) . . . yes
O(1) C(30) C(33) 113.3(2) . . . yes
C(31) C(30) C(33) 117.9(2) . . . yes
C(30) C(31) C(32) 122.3(2) . . . yes
C(30) C(31) H(31A) 119.0 . . . no
C(32) C(31) H(31A) 118.7 . . . no
O(2) C(32) C(31) 129.0(3) . . . yes
O(2) C(32) C(34) 114.6(2) . . . yes
C(31) C(32) C(34) 116.4(2) . . . yes
F(1) C(33) F(2) 107.0(2) . . . yes
F(1) C(33) F(3) 106.9(3) . . . yes
F(1) C(33) C(30) 110.3(2) . . . yes
F(2) C(33) F(3) 107.3(2) . . . yes
F(2) C(33) C(30) 113.5(2) . . . yes
F(3) C(33) C(30) 111.5(2) . . . yes
F(4) C(34) F(5) 105.9(3) . . . yes
F(4) C(34) F(6) 104.8(3) . . . yes
F(4) C(34) C(32) 112.3(3) . . . yes
F(5) C(34) F(6) 108.9(3) . . . yes
F(5) C(34) C(32) 111.4(3) . . . yes
F(6) C(34) C(32) 113.0(2) . . . yes

loop_
_geom_bond_atom_site_label_1
_geom_bond_atom_site_label_2
_geom_bond_distance
_geom_bond_site_symmetry_1
_geom_bond_site_symmetry_2
_geom_bond_publ_flag
Mn(1) O(1) 2.171(2) . . yes
Mn(1) O(1) 2.171(2) . 3_756 yes
Mn(1) O(2) 2.178(2) . . yes
Mn(1) O(2) 2.178(2) . 3_756 yes
Mn(1) N(2) 2.272(2) . . yes
Mn(1) N(2) 2.272(2) . 3_756 yes
Cl(1) C(10) 1.742(3) . . yes
Cl(2) C(16) 1.738(3) . . yes
Cl(3) C(22) 1.739(3) . . yes
S(1) N(1) 1.626(2) . . yes
S(1) C(25) 1.760(3) . . yes
F(1) C(33) 1.337(3) . . yes
F(2) C(33) 1.338(3) . . yes
F(3) C(33) 1.329(3) . . yes
F(4) C(34) 1.349(4) . . yes
F(5) C(34) 1.288(4) . . yes
F(6) C(34) 1.314(4) . . yes
O(1) C(30) 1.257(3) . . yes
O(2) C(32) 1.248(3) . . yes
N(1) C(1) 1.369(3) . . yes
N(2) C(27) 1.343(3) . . yes
N(2) C(28) 1.340(3) . . yes
C(1) C(2) 1.434(3) . . yes
C(1) C(6) 1.432(3) . . yes
C(2) C(3) 1.376(3) . . yes
C(2) C(7) 1.489(3) . . yes
C(3) C(4) 1.398(4) . . yes
C(3) H(3A) 0.948 . . no
C(4) C(5) 1.398(4) . . yes
C(4) C(13) 1.481(3) . . yes
C(5) C(6) 1.386(3) . . yes
C(5) H(5A) 0.948 . . no
C(6) C(19) 1.488(3) . . yes
C(7) C(8) 1.389(4) . . yes
C(7) C(12) 1.387(4) . . yes
C(8) C(9) 1.384(4) . . yes
C(8) H(8A) 0.945 . . no
C(9) C(10) 1.371(4) . . yes
C(9) H(9A) 0.948 . . no
C(10) C(11) 1.371(4) . . yes
C(11) C(12) 1.387(4) . . yes
C(11) H(11A) 0.951 . . no
C(12) H(12A) 0.948 . . no
C(13) C(14) 1.400(4) . . yes
C(13) C(18) 1.391(4) . . yes
C(14) C(15) 1.384(4) . . yes
C(14) H(14A) 0.948 . . no
C(15) C(16) 1.374(5) . . yes
C(15) H(15A) 0.951 . . no
C(16) C(17) 1.377(5) . . yes
C(17) C(18) 1.391(4) . . yes
C(17) H(17A) 0.949 . . no
C(18) H(18A) 0.948 . . no
C(19) C(20) 1.388(4) . . yes
C(19) C(24) 1.394(4) . . yes
C(20) C(21) 1.395(4) . . yes
C(20) H(20A) 0.947 . . no
C(21) C(22) 1.380(4) . . yes
C(21) H(21A) 0.951 . . no
C(22) C(23) 1.375(4) . . yes
C(23) C(24) 1.383(4) . . yes
C(23) H(23A) 0.948 . . no
C(24) H(24A) 0.949 . . no
C(25) C(26) 1.378(4) . . yes
C(25) C(29) 1.390(4) . . yes
C(26) C(27) 1.375(4) . . yes
C(26) H(26A) 0.948 . . no
C(27) H(27A) 0.948 . . no
C(28) C(29) 1.384(4) . . yes
C(28) H(28A) 0.950 . . no
C(29) H(29A) 0.952 . . no
C(30) C(31) 1.374(4) . . yes
C(30) C(33) 1.533(4) . . yes
C(31) C(32) 1.394(4) . . yes
C(31) H(31A) 0.949 . . no
C(32) C(34) 1.533(4) . . yes

loop_
_geom_contact_atom_site_label_1
_geom_contact_atom_site_label_2
_geom_contact_distance
_geom_contact_site_symmetry_1
_geom_contact_site_symmetry_2
_geom_contact_publ_flag
Cl(1) C(11) 3.411(3) . 2_746 ?
Cl(1) F(5) 3.435(3) . 4_535 ?
Cl(1) C(10) 3.549(3) . 2_746 ?
Cl(1) C(29) 3.550(3) . 2_746 ?
Cl(1) F(6) 3.578(2) . 4_535 ?
Cl(2) F(4) 3.200(3) . 3_846 ?
Cl(2) C(3) 3.514(3) . 2_846 ?
F(1) C(25) 3.372(3) . 1_565 ?
F(1) C(24) 3.510(3) . 1_565 ?
F(2) F(4) 3.001(4) . 1_565 ?
F(3) C(32) 2.986(3) . 1_565 ?
F(3) F(4) 3.045(3) . 1_565 ?
F(3) C(27) 3.216(4) . 1_565 ?
F(3) N(2) 3.258(3) . 1_565 ?
F(3) O(2) 3.290(3) . 1_565 ?
F(3) C(34) 3.292(4) . 1_565 ?
F(3) C(31) 3.319(4) . 1_565 ?
F(3) F(6) 3.370(3) . 1_565 ?
F(3) C(26) 3.441(3) . 1_565 ?
F(3) C(28) 3.478(3) . 1_565 ?
F(4) C(33) 3.455(4) . 1_545 ?
F(5) C(10) 3.196(4) . 4_434 ?
F(5) C(9) 3.370(4) . 4_434 ?
F(5) C(12) 3.372(4) . 4_444 ?
F(5) C(11) 3.489(4) . 4_444 ?
F(6) C(28) 3.141(3) . 3_746 ?
F(6) C(11) 3.300(4) . 4_434 ?
F(6) C(29) 3.370(3) . 3_746 ?
F(6) C(30) 3.374(3) . 1_545 ?
F(6) C(10) 3.455(4) . 4_434 ?
F(6) C(31) 3.596(4) . 1_545 ?
O(1) C(28) 3.261(3) . 1_565 ?
O(1) C(29) 3.333(3) . 1_565 ?
O(2) C(28) 3.245(3) . 3_746 ?
O(2) C(29) 3.280(3) . 3_746 ?
N(1) C(8) 3.556(3) . 1_565 ?
C(21) C(21) 3.267(6) . 3_856 ?

loop_
_geom_torsion_atom_site_label_1
_geom_torsion_atom_site_label_2
_geom_torsion_atom_site_label_3
_geom_torsion_atom_site_label_4
_geom_torsion
_geom_torsion_site_symmetry_1
_geom_torsion_site_symmetry_2
_geom_torsion_site_symmetry_3
_geom_torsion_site_symmetry_4
_geom_torsion_publ_flag
Mn(1) O(1) C(30) C(31) 12.2(4) . . . . yes
Mn(1) O(1) C(30) C(33) -164.4(2) . . . . yes
Mn(1) O(1) C(30) C(31) -12.2(4) . 3_756 3_756 3_756 yes
Mn(1) O(1) C(30) C(33) 164.4(2) . 3_756 3_756 3_756 yes
Mn(1) O(2) C(32) C(31) -3.5(4) . . . . yes
Mn(1) O(2) C(32) C(34) 178.3(2) . . . . yes
Mn(1) O(2) C(32) C(31) 3.5(4) . 3_756 3_756 3_756 yes
Mn(1) O(2) C(32) C(34) -178.3(2) . 3_756 3_756 3_756 yes
Mn(1) N(2) C(27) C(26) -177.3(2) . . . . yes
Mn(1) N(2) C(27) H(27A) 2.7 . . . . no
Mn(1) N(2) C(28) C(29) 178.9(2) . . . . yes
Mn(1) N(2) C(28) H(28A) -1.0 . . . . no
Mn(1) N(2) C(27) C(26) 177.3(2) . 3_756 3_756 3_756 yes
Mn(1) N(2) C(27) H(27A) -2.7 . 3_756 3_756 3_756 no
Mn(1) N(2) C(28) C(29) -178.9(2) . 3_756 3_756 3_756 yes
Mn(1) N(2) C(28) H(28A) 1.0 . 3_756 3_756 3_756 no
Cl(1) C(10) C(9) C(8) 178.8(2) . . . . yes
Cl(1) C(10) C(9) H(9A) -1.0 . . . . no
Cl(1) C(10) C(11) C(12) -179.0(2) . . . . yes
Cl(1) C(10) C(11) H(11A) 0.9 . . . . no
Cl(2) C(16) C(15) C(14) 178.4(2) . . . . yes
Cl(2) C(16) C(15) H(15A) -1.6 . . . . no
Cl(2) C(16) C(17) C(18) -177.9(3) . . . . yes
Cl(2) C(16) C(17) H(17A) 2.1 . . . . no
Cl(3) C(22) C(21) C(20) -178.9(2) . . . . yes
Cl(3) C(22) C(21) H(21A) 1.2 . . . . no
Cl(3) C(22) C(23) C(24) 179.8(2) . . . . yes
Cl(3) C(22) C(23) H(23A) -0.7 . . . . no
S(1) N(1) C(1) C(2) -16.6(4) . . . . yes
S(1) N(1) C(1) C(6) 166.4(2) . . . . yes
S(1) C(25) C(26) C(27) -178.9(2) . . . . yes
S(1) C(25) C(26) H(26A) 1.0 . . . . no
S(1) C(25) C(29) C(28) -179.6(2) . . . . yes
S(1) C(25) C(29) H(29A) 0.4 . . . . no
F(1) C(33) C(30) O(1) 71.2(3) . . . . yes
F(1) C(33) C(30) C(31) -105.8(3) . . . . yes
F(2) C(33) C(30) O(1) -168.7(2) . . . . yes
F(2) C(33) C(30) C(31) 14.2(4) . . . . yes
F(3) C(33) C(30) O(1) -47.4(3) . . . . yes
F(3) C(33) C(30) C(31) 135.5(3) . . . . yes
F(4) C(34) C(32) O(2) -141.5(3) . . . . yes
F(4) C(34) C(32) C(31) 40.1(4) . . . . yes
F(5) C(34) C(32) O(2) 99.9(3) . . . . yes
F(5) C(34) C(32) C(31) -78.5(4) . . . . yes
F(6) C(34) C(32) O(2) -23.2(4) . . . . yes
F(6) C(34) C(32) C(31) 158.4(3) . . . . yes
O(1) Mn(1) O(2) C(32) 8.4(2) . . . . yes
O(1) Mn(1) O(2) C(32) 171.6(2) . . 3_756 3_756 yes
O(1) Mn(1) N(2) C(27) 9.3(2) . . . . yes
O(1) Mn(1) N(2) C(28) -168.6(2) . . . . yes
O(1) Mn(1) N(2) C(27) 170.7(2) . . 3_756 3_756 yes
O(1) Mn(1) N(2) C(28) -11.4(2) . . 3_756 3_756 yes
O(1) C(30) C(31) C(32) -2.3(5) . . . . yes
O(1) C(30) C(31) H(31A) 177.4 . . . . no
O(2) Mn(1) O(1) C(30) -12.4(2) . . . . yes
O(2) Mn(1) O(1) C(30) -167.6(2) . . 3_756 3_756 yes
O(2) Mn(1) N(2) C(27) 91.6(2) . . . . yes
O(2) Mn(1) N(2) C(28) -86.4(2) . . . . yes
O(2) Mn(1) N(2) C(27) 88.4(2) . . 3_756 3_756 yes
O(2) Mn(1) N(2) C(28) -93.6(2) . . 3_756 3_756 yes
O(2) C(32) C(31) C(30) -2.5(5) . . . . yes
O(2) C(32) C(31) H(31A) 177.9 . . . . no
N(1) S(1) C(25) C(26) -15.1(3) . . . . yes
N(1) S(1) C(25) C(29) 166.3(2) . . . . yes
N(1) C(1) C(2) C(3) -177.9(2) . . . . yes
N(1) C(1) C(2) C(7) -2.0(4) . . . . yes
N(1) C(1) C(6) C(5) 177.9(2) . . . . yes
N(1) C(1) C(6) C(19) -3.8(3) . . . . yes
N(2) Mn(1) O(1) C(30) 79.6(2) . . . . yes
N(2) Mn(1) O(1) C(30) 100.4(2) . . 3_756 3_756 yes
N(2) Mn(1) O(2) C(32) -78.8(2) . . . . yes
N(2) Mn(1) O(2) C(32) -101.2(2) . . 3_756 3_756 yes
N(2) C(27) C(26) C(25) -1.0(4) . . . . yes
N(2) C(27) C(26) H(26A) 179.2 . . . . no
N(2) C(28) C(29) C(25) -2.0(4) . . . . yes
N(2) C(28) C(29) H(29A) 178.0 . . . . no
C(1) N(1) S(1) C(25) -178.8(2) . . . . yes
C(1) C(2) C(3) C(4) 0.4(4) . . . . yes
C(1) C(2) C(3) H(3A) -179.7 . . . . no
C(1) C(2) C(7) C(8) 97.5(3) . . . . yes
C(1) C(2) C(7) C(12) -82.7(3) . . . . yes
C(1) C(6) C(5) C(4) 0.3(4) . . . . yes
C(1) C(6) C(5) H(5A) -179.4 . . . . no
C(1) C(6) C(19) C(20) 125.6(3) . . . . yes
C(1) C(6) C(19) C(24) -55.0(4) . . . . yes
C(2) C(1) C(6) C(5) 0.7(4) . . . . yes
C(2) C(1) C(6) C(19) 178.9(2) . . . . yes
C(2) C(3) C(4) C(5) 0.6(4) . . . . yes
C(2) C(3) C(4) C(13) 179.7(2) . . . . yes
C(2) C(7) C(8) C(9) -178.2(2) . . . . yes
C(2) C(7) C(8) H(8A) 1.8 . . . . no
C(2) C(7) C(12) C(11) 178.0(2) . . . . yes
C(2) C(7) C(12) H(12A) -2.2 . . . . no
C(3) C(2) C(1) C(6) -1.0(4) . . . . yes
C(3) C(2) C(7) C(8) -86.6(3) . . . . yes
C(3) C(2) C(7) C(12) 93.2(3) . . . . yes
C(3) C(4) C(5) C(6) -1.0(4) . . . . yes
C(3) C(4) C(5) H(5A) 178.8 . . . . no
C(3) C(4) C(13) C(14) 26.4(4) . . . . yes
C(3) C(4) C(13) C(18) -152.6(3) . . . . yes
C(4) C(3) C(2) C(7) -175.6(2) . . . . yes
C(4) C(5) C(6) C(19) -177.9(2) . . . . yes
C(4) C(13) C(14) C(15) -177.0(3) . . . . yes
C(4) C(13) C(14) H(14A) 3.1 . . . . no
C(4) C(13) C(18) C(17) 177.5(3) . . . . yes
C(4) C(13) C(18) H(18A) -2.7 . . . . no
C(5) C(4) C(3) H(3A) -179.4 . . . . no
C(5) C(4) C(13) C(14) -154.5(3) . . . . yes
C(5) C(4) C(13) C(18) 26.5(4) . . . . yes
C(5) C(6) C(19) C(20) -56.2(3) . . . . yes
C(5) C(6) C(19) C(24) 123.2(3) . . . . yes
C(6) C(1) C(2) C(7) 174.8(2) . . . . yes
C(6) C(5) C(4) C(13) 179.9(2) . . . . yes
C(6) C(19) C(20) C(21) 179.1(2) . . . . yes
C(6) C(19) C(20) H(20A) -0.8 . . . . no
C(6) C(19) C(24) C(23) -178.1(3) . . . . yes
C(6) C(19) C(24) H(24A) 1.9 . . . . no
C(7) C(2) C(3) H(3A) 4.3 . . . . no
C(7) C(8) C(9) C(10) -0.4(4) . . . . yes
C(7) C(8) C(9) H(9A) 179.5 . . . . no
C(7) C(12) C(11) C(10) 0.7(4) . . . . yes
C(7) C(12) C(11) H(11A) -179.2 . . . . no
C(8) C(7) C(12) C(11) -2.2(4) . . . . yes
C(8) C(7) C(12) H(12A) 177.6 . . . . no
C(8) C(9) C(10) C(11) -1.1(5) . . . . yes
C(9) C(8) C(7) C(12) 2.0(4) . . . . yes
C(9) C(10) C(11) C(12) 1.0(5) . . . . yes
C(9) C(10) C(11) H(11A) -179.1 . . . . no
C(10) C(9) C(8) H(8A) 179.7 . . . . no
C(10) C(11) C(12) H(12A) -179.1 . . . . no
C(11) C(10) C(9) H(9A) 179.0 . . . . no
C(12) C(7) C(8) H(8A) -178.0 . . . . no
C(13) C(4) C(3) H(3A) -0.2 . . . . no
C(13) C(4) C(5) H(5A) -0.3 . . . . no
C(13) C(14) C(15) C(16) -0.7(5) . . . . yes
C(13) C(14) C(15) H(15A) 179.3 . . . . no
C(13) C(18) C(17) C(16) -0.3(5) . . . . yes
C(13) C(18) C(17) H(17A) 179.7 . . . . no
C(14) C(13) C(18) C(17) -1.6(4) . . . . yes
C(14) C(13) C(18) H(18A) 178.3 . . . . no
C(14) C(15) C(16) C(17) -1.2(5) . . . . yes
C(15) C(14) C(13) C(18) 2.1(4) . . . . yes
C(15) C(16) C(17) C(18) 1.7(5) . . . . yes
C(15) C(16) C(17) H(17A) -178.3 . . . . no
C(16) C(15) C(14) H(14A) 179.2 . . . . no
C(16) C(17) C(18) H(18A) 179.9 . . . . no
C(17) C(16) C(15) H(15A) 178.8 . . . . no
C(18) C(13) C(14) H(14A) -177.8 . . . . no
C(19) C(6) C(5) H(5A) 2.3 . . . . no
C(19) C(20) C(21) C(22) -0.8(4) . . . . yes
C(19) C(20) C(21) H(21A) 179.1 . . . . no
C(19) C(24) C(23) C(22) -1.1(4) . . . . yes
C(19) C(24) C(23) H(23A) 179.4 . . . . no
C(20) C(19) C(24) C(23) 1.3(4) . . . . yes
C(20) C(19) C(24) H(24A) -178.7 . . . . no
C(20) C(21) C(22) C(23) 1.0(4) . . . . yes
C(21) C(20) C(19) C(24) -0.3(4) . . . . yes
C(21) C(22) C(23) C(24) -0.1(4) . . . . yes
C(21) C(22) C(23) H(23A) 179.5 . . . . no
C(22) C(21) C(20) H(20A) 179.1 . . . . no
C(22) C(23) C(24) H(24A) 178.9 . . . . no
C(23) C(22) C(21) H(21A) -178.9 . . . . no
C(24) C(19) C(20) H(20A) 179.8 . . . . no
C(25) C(26) C(27) H(27A) 179.0 . . . . no
C(25) C(29) C(28) H(28A) 177.9 . . . . no
C(26) C(25) C(29) C(28) 1.7(4) . . . . yes
C(26) C(25) C(29) H(29A) -178.3 . . . . no
C(26) C(27) N(2) C(28) 0.7(4) . . . . yes
C(27) N(2) C(28) C(29) 0.8(4) . . . . yes
C(27) N(2) C(28) H(28A) -179.2 . . . . no
C(27) C(26) C(25) C(29) -0.3(4) . . . . yes
C(28) N(2) C(27) H(27A) -179.3 . . . . no
C(29) C(25) C(26) H(26A) 179.6 . . . . no
C(30) C(31) C(32) C(34) 175.7(3) . . . . yes
C(32) C(31) C(30) C(33) 174.2(3) . . . . yes
C(33) C(30) C(31) H(31A) -6.1 . . . . no
C(34) C(32) C(31) H(31A) -4.0 . . . . no
H(8A) C(8) C(9) H(9A) -0.5 . . . . no
H(11A) C(11) C(12) H(12A) 1.0 . . . . no
H(14A) C(14) C(15) H(15A) -0.8 . . . . no
H(17A) C(17) C(18) H(18A) -0.2 . . . . no
H(20A) C(20) C(21) H(21A) -1.0 . . . . no
H(23A) C(23) C(24) H(24A) -0.6 . . . . no
H(26A) C(26) C(27) H(27A) -0.8 . . . . no
H(28A) C(28) C(29) H(29A) -2.1 . . . . no
H(28A) C(28) C(29) H(29A) -2.1 . . . . no
